data_2015194
loop_
_publ_author_name
'Nichol, Gary S.'
'Clegg, William'

_publ_section_title
;
 Polymorphism in an unexpected caesium complex of 5-hydroxyhydurilic
 acid
;
_journal_coeditor_code SK1870
_journal_issue 10
_journal_name_full 'Acta Crystallographica Section C'
_journal_page_first m459
_journal_page_last m462
_journal_paper_doi 10.1107/S0108270105029318
_journal_volume 61
_journal_year 2005
_chemical_formula_iupac '[Cs (C8 H5 N4 O7)] , 0.5H2 O'
_chemical_formula_moiety 'Cs + , C8 H5 N4 O7 - , 0.5 H2 O'
_chemical_formula_sum 'C8 H6 Cs N4 O7.5'
_chemical_formula_weight 411.08
_chemical_name_common 'Caesium 5-hydroxyhydurilate hemihydrate'
_chemical_name_systematic
;
poly[[caesium-\m~5~-5-hydroxyhydurilato] hemihydrate]
;
_space_group_IT_number 60
_symmetry_cell_setting orthorhombic
_symmetry_space_group_name_Hall '-P 2bc 2n'
_symmetry_space_group_name_H-M 'P n a b'
_atom_sites_solution_hydrogens difmap
_atom_sites_solution_primary direct
_atom_sites_solution_secondary difmap
_cell_angle_alpha 90.00
_cell_angle_beta 90.00
_cell_angle_gamma 90.00
_cell_formula_units_Z 8
_cell_length_a 13.6671(8)
_cell_length_b 7.0632(4)
_cell_length_c 23.5991(17)
_cell_measurement_reflns_used 19019
_cell_measurement_temperature 150(2)
_cell_measurement_theta_max 27.5
_cell_measurement_theta_min 2.5
_cell_volume 2278.1(2)
_computing_cell_refinement 'EvalCCD (Duisenberg et al, 2003)'
_computing_data_collection 'COLLECT (Nonius, 1998)'
_computing_data_reduction EvalCCD
_computing_molecular_graphics
;
DIAMOND (Brandenburg & Putz, 2004) and MERCURY (Version 1.4; Bruno et
al., 2002)
;
_computing_publication_material 'SHELXTL and local programs'
_computing_structure_refinement SHELXTL
_computing_structure_solution 'SHELXTL (Sheldrick, 2001)'
_diffrn_ambient_temperature 150(2)
_diffrn_measured_fraction_theta_full 0.993
_diffrn_measured_fraction_theta_max 0.993
_diffrn_measurement_device_type 'Nonius KappaCCD area-detector'
_diffrn_measurement_method '\f and \w'
_diffrn_radiation_monochromator graphite
_diffrn_radiation_source 'sealed tube'
_diffrn_radiation_type MoK\a
_diffrn_radiation_wavelength 0.71073
_diffrn_reflns_av_R_equivalents 0.0645
_diffrn_reflns_av_sigmaI/netI 0.0238
_diffrn_reflns_limit_h_max 17
_diffrn_reflns_limit_h_min -17
_diffrn_reflns_limit_k_max 8
_diffrn_reflns_limit_k_min -9
_diffrn_reflns_limit_l_max 30
_diffrn_reflns_limit_l_min -30
_diffrn_reflns_number 49241
_diffrn_reflns_theta_full 27.50
_diffrn_reflns_theta_max 27.50
_diffrn_reflns_theta_min 5.25
_diffrn_standards_number 0
_exptl_absorpt_coefficient_mu 3.300
_exptl_absorpt_correction_T_max 0.723
_exptl_absorpt_correction_T_min 0.681
_exptl_absorpt_correction_type multi-scan
_exptl_absorpt_process_details '(SADABS; Sheldrick, 2003)'
_exptl_crystal_colour colourless
_exptl_crystal_density_diffrn 2.397
_exptl_crystal_density_method 'not measured'
_exptl_crystal_description block
_exptl_crystal_F_000 1576
_exptl_crystal_size_max 0.30
_exptl_crystal_size_mid 0.10
_exptl_crystal_size_min 0.10
_refine_diff_density_max 0.684
_refine_diff_density_min -0.449
_refine_ls_extinction_method none
_refine_ls_goodness_of_fit_ref 1.054
_refine_ls_hydrogen_treatment refxyz
_refine_ls_matrix_type full
_refine_ls_number_parameters 204
_refine_ls_number_reflns 2592
_refine_ls_number_restraints 0
_refine_ls_restrained_S_all 1.054
_refine_ls_R_factor_all 0.0373
_refine_ls_R_factor_gt 0.0248
_refine_ls_shift/su_max 0.000
_refine_ls_shift/su_mean 0.000
_refine_ls_structure_factor_coef Fsqd
_refine_ls_weighting_details 'calc w = 1/[\s^2^(Fo^2^)+(0.0137P)^2^+4.4877P] where P=(Fo^2^+2Fc^2^)/3'
_refine_ls_weighting_scheme calc
_refine_ls_wR_factor_gt 0.0439
_refine_ls_wR_factor_ref 0.0470
_reflns_number_gt 2146
_reflns_number_total 2592
_reflns_threshold_expression I>2\s(I)
_cod_data_source_file sk1870.cif
_cod_data_source_block I
_cod_database_code 2015194
_cod_database_fobs_code 2015194

loop_
_symmetry_equiv_pos_as_xyz
'x, y, z'
'x+1/2, -y+1/2, -z+1/2'
'-x+1/2, y, -z'
'-x, -y+1/2, z+1/2'
'-x, -y, -z'
'-x-1/2, y-1/2, z-1/2'
'x-1/2, -y, z'
'x, y-1/2, -z-1/2'

loop_
_atom_site_label
_atom_site_fract_x
_atom_site_fract_y
_atom_site_fract_z
_atom_site_U_iso_or_equiv
_atom_site_adp_type
_atom_site_calc_flag
_atom_site_refinement_flags
_atom_site_occupancy
_atom_site_disorder_assembly
_atom_site_disorder_group
_atom_site_type_symbol
Cs 0.039034(13) 0.16344(2) 0.162529(7) 0.01976(6) Uani d . 1 . . Cs
O1 0.27214(15) 0.0371(3) 0.13963(9) 0.0246(5) Uani d . 1 . . O
O2 0.40390(15) 0.0331(3) -0.03639(8) 0.0228(5) Uani d . 1 . . O
O3 0.45309(15) 0.5577(3) 0.06914(8) 0.0225(5) Uani d . 1 . . O
O4 0.42089(15) 0.4654(3) 0.23028(8) 0.0234(5) Uani d . 1 . . O
O5 0.13690(15) 0.8022(3) 0.23249(8) 0.0236(5) Uani d . 1 . . O
O6 0.19927(14) 0.4358(3) 0.07812(8) 0.0194(4) Uani d . 1 . . O
O7 0.46294(14) 0.2385(3) 0.14908(8) 0.0187(4) Uani d . 1 . . O
H7 0.454(2) 0.306(5) 0.1827(15) 0.022 Uiso d . 1 . . H
O8 0.2500 0.7135(4) 0.0000 0.0225(7) Uani d S 1 . . O
H8 0.226(3) 0.647(5) 0.0188(15) 0.027 Uiso d . 1 . . H
N1 0.34024(18) 0.0346(3) 0.05267(10) 0.0175(5) Uani d . 1 . . N
H1N 0.320(2) -0.060(5) 0.0459(14) 0.021 Uiso d . 1 . . H
N2 0.42811(18) 0.2934(3) 0.01760(10) 0.0169(5) Uani d . 1 . . N
H2N 0.456(2) 0.336(5) -0.0055(14) 0.020 Uiso d . 1 . . H
N3 0.27789(18) 0.6291(4) 0.22977(11) 0.0194(5) Uani d . 1 . . N
H3N 0.290(2) 0.664(5) 0.2590(15) 0.023 Uiso d . 1 . . H
N4 0.16987(18) 0.6193(3) 0.15560(10) 0.0169(5) Uani d . 1 . . N
H4N 0.121(2) 0.658(4) 0.1398(14) 0.020 Uiso d . 1 . . H
C1 0.3226(2) 0.1149(4) 0.10423(11) 0.0149(6) Uani d . 1 . . C
C2 0.3914(2) 0.1144(4) 0.00827(11) 0.0165(6) Uani d . 1 . . C
C3 0.42043(19) 0.3970(4) 0.06569(11) 0.0139(5) Uani d . 1 . . C
C4 0.37791(19) 0.2995(4) 0.11806(11) 0.0141(6) Uani d . 1 . . C
C5 0.31484(19) 0.4330(4) 0.15152(11) 0.0136(5) Uani d . 1 . . C
C6 0.34233(19) 0.5046(4) 0.20429(11) 0.0167(6) Uani d . 1 . . C
C7 0.1912(2) 0.6910(4) 0.20785(12) 0.0175(6) Uani d . 1 . . C
C8 0.22785(19) 0.4917(4) 0.12570(11) 0.0153(6) Uani d . 1 . . C

loop_
_atom_site_aniso_label
_atom_site_aniso_U_11
_atom_site_aniso_U_22
_atom_site_aniso_U_33
_atom_site_aniso_U_12
_atom_site_aniso_U_13
_atom_site_aniso_U_23
Cs 0.02383(10) 0.01822(9) 0.01723(9) -0.00228(8) -0.00056(7) 0.00095(8)
O1 0.0319(12) 0.0226(11) 0.0193(10) -0.0079(9) 0.0064(9) 0.0016(9)
O2 0.0303(12) 0.0246(11) 0.0134(10) -0.0041(9) 0.0021(8) -0.0054(9)
O3 0.0316(12) 0.0190(10) 0.0169(10) -0.0105(9) 0.0076(9) -0.0016(8)
O4 0.0197(10) 0.0317(12) 0.0190(10) 0.0031(9) -0.0066(8) -0.0039(9)
O5 0.0223(11) 0.0243(12) 0.0242(11) 0.0024(9) 0.0049(8) -0.0047(9)
O6 0.0210(11) 0.0215(10) 0.0158(10) -0.0015(8) -0.0061(8) -0.0008(8)
O7 0.0171(10) 0.0239(10) 0.0151(10) 0.0048(9) -0.0030(8) -0.0026(8)
O8 0.0307(18) 0.0145(15) 0.0222(17) 0.000 0.0016(13) 0.000
N1 0.0231(13) 0.0122(12) 0.0170(12) -0.0060(10) 0.0028(10) -0.0023(10)
N2 0.0208(12) 0.0195(13) 0.0103(11) -0.0066(10) 0.0048(9) 0.0020(10)
N3 0.0200(13) 0.0227(13) 0.0153(12) 0.0015(10) -0.0036(10) -0.0056(10)
N4 0.0138(12) 0.0190(12) 0.0180(12) 0.0022(9) -0.0033(10) -0.0006(10)
C1 0.0149(14) 0.0140(13) 0.0159(13) 0.0005(11) 0.0004(11) 0.0024(10)
C2 0.0154(13) 0.0190(14) 0.0150(13) 0.0011(11) -0.0029(11) -0.0002(11)
C3 0.0116(12) 0.0167(13) 0.0134(13) 0.0007(11) -0.0005(10) 0.0012(11)
C4 0.0122(13) 0.0173(14) 0.0129(13) 0.0004(11) 0.0000(10) 0.0008(10)
C5 0.0114(12) 0.0168(13) 0.0125(13) -0.0026(10) 0.0025(10) 0.0017(10)
C6 0.0160(14) 0.0169(13) 0.0171(13) -0.0032(12) 0.0008(11) 0.0008(12)
C7 0.0171(14) 0.0175(14) 0.0180(14) -0.0041(12) 0.0036(11) -0.0009(11)
C8 0.0160(14) 0.0145(13) 0.0156(13) -0.0043(11) 0.0024(10) 0.0025(12)

loop_
_atom_type_symbol
_atom_type_description
_atom_type_scat_dispersion_real
_atom_type_scat_dispersion_imag
_atom_type_scat_source
C C 0.0033 0.0016 'International Tables Vol C Tables 4.2.6.8 and 6.1.1.4'
H H 0.0000 0.0000 'International Tables Vol C Tables 4.2.6.8 and 6.1.1.4'
N N 0.0061 0.0033 'International Tables Vol C Tables 4.2.6.8 and 6.1.1.4'
O O 0.0106 0.0060 'International Tables Vol C Tables 4.2.6.8 and 6.1.1.4'
Cs Cs -0.3680 2.1192 'International Tables Vol C Tables 4.2.6.8 and 6.1.1.4'

loop_
_geom_angle_atom_site_label_1
_geom_angle_atom_site_label_2
_geom_angle_atom_site_label_3
_geom_angle_site_symmetry_1
_geom_angle_site_symmetry_3
_geom_angle
_geom_angle_publ_flag
O1 Cs O2 . 3 62.84(5) ?
O1 Cs O3 . 7_565 113.83(5) ?
O1 Cs O4 . 2_455 122.83(5) ?
O1 Cs O4 . 7_565 135.87(5) ?
O1 Cs O5 . 8_556 78.18(5) ?
O1 Cs O5 . 1_545 59.52(5) ?
O1 Cs O6 . . 57.63(5) ?
O1 Cs O7 . 7 93.42(5) ?
O1 Cs N4 . . 76.37(5) ?
O1 Cs C6 . 7_565 154.41(6) ?
O1 Cs C8 . . 56.47(6) ?
O2 Cs O3 3 7_565 67.97(5) ?
O2 Cs O4 3 2_455 142.13(5) ?
O2 Cs O4 3 7_565 139.17(5) ?
O2 Cs O5 3 8_556 139.06(5) ?
O2 Cs O5 3 1_545 98.21(5) ?
O2 Cs O6 3 . 58.84(5) ?
O2 Cs O7 3 7 73.67(5) ?
O2 Cs N4 3 . 95.24(5) ?
O2 Cs C6 3 7_565 127.21(5) ?
O2 Cs C8 3 . 77.60(6) ?
O3 Cs O4 7_565 2_455 123.26(5) ?
O3 Cs O4 7_565 7_565 71.31(5) ?
O3 Cs O5 7_565 8_556 122.54(5) ?
O3 Cs O5 7_565 1_545 165.74(5) ?
O3 Cs O6 7_565 . 60.04(5) ?
O3 Cs O7 7_565 7 112.32(5) ?
O3 Cs N4 7_565 . 66.89(5) ?
O3 Cs C6 7_565 7_565 61.57(5) ?
O3 Cs C8 7_565 . 72.34(6) ?
O4 Cs O4 2_455 7_565 66.92(3) ?
O4 Cs O5 2_455 8_556 69.88(5) ?
O4 Cs O5 2_455 1_545 65.37(5) ?
O4 Cs O5 7_565 8_556 65.00(5) ?
O4 Cs O5 7_565 1_545 122.61(5) ?
O4 Cs O6 2_455 . 158.85(5) ?
O4 Cs O6 7_565 . 97.87(5) ?
O4 Cs O7 2_455 7 68.72(5) ?
O4 Cs O7 7_565 7 126.48(5) ?
O4 Cs N4 2_455 . 122.61(5) ?
O4 Cs N4 7_565 . 65.56(5) ?
O4 Cs C6 2_455 7_565 66.11(6) ?
O4 Cs C6 7_565 7_565 20.02(5) ?
O4 Cs C8 2_455 . 139.09(6) ?
O4 Cs C8 7_565 . 87.59(5) ?
O5 Cs O5 8_556 1_545 70.04(3) ?
O5 Cs O6 8_556 . 90.65(5) ?
O5 Cs O6 1_545 . 116.71(5) ?
O5 Cs O7 8_556 7 123.18(5) ?
O5 Cs O7 1_545 7 58.14(5) ?
O5 Cs N4 8_556 . 62.10(5) ?
O5 Cs N4 1_545 . 119.85(5) ?
O5 Cs C6 8_556 7_565 84.05(6) ?
O5 Cs C6 1_545 7_565 130.32(5) ?
O5 Cs C8 8_556 . 70.43(6) ?
O5 Cs C8 1_545 . 109.17(6) ?
O6 Cs O7 . 7 131.47(5) ?
O6 Cs N4 . . 36.70(5) ?
O6 Cs C6 . 7_565 104.81(5) ?
O6 Cs C8 . . 20.29(5) ?
O7 Cs N4 7 . 167.66(5) ?
O7 Cs C6 7 7_565 111.78(6) ?
O7 Cs C8 7 . 145.78(6) ?
N4 Cs C6 . 7_565 79.09(6) ?
N4 Cs C8 . . 22.04(6) ?
C6 Cs C8 7_565 . 100.26(6) ?
Cs O1 C1 . . 121.99(17) ?
Cs O2 C2 3 . 134.80(18) ?
Cs O3 C3 7_665 . 139.11(18) ?
Cs O4 Cs 2 7_665 110.57(6) ?
Cs O4 C6 2 . 152.89(17) ?
Cs O4 C6 7_665 . 90.36(16) ?
Cs O5 Cs 8_566 1_565 119.02(6) ?
Cs O5 C7 8_566 . 117.05(17) ?
Cs O5 C7 1_565 . 119.99(17) ?
Cs O6 C8 . . 81.91(15) ?
Cs O7 H7 7_655 . 115(2) ?
Cs O7 C4 7_655 . 127.48(15) ?
H7 O7 C4 . . 100.2(19) ?
H1N N1 C1 . . 120(3) ?
H1N N1 C2 . . 113(3) ?
C1 N1 C2 . . 126.7(2) ?
H2N N2 C2 . . 117(3) ?
H2N N2 C3 . . 116(3) ?
C2 N2 C3 . . 127.0(2) ?
H3N N3 C6 . . 118(3) ?
H3N N3 C7 . . 115(3) ?
C6 N3 C7 . . 126.3(2) ?
Cs N4 H4N . . 85(2) ?
Cs N4 C7 . . 112.82(16) ?
Cs N4 C8 . . 74.52(14) ?
H4N N4 C7 . . 118(2) ?
H4N N4 C8 . . 117(2) ?
C7 N4 C8 . . 125.2(2) ?
Cs C1 O1 7_655 . 87.64(16) ?
Cs C1 N1 7_655 . 88.28(16) ?
Cs C1 C4 7_655 . 88.79(14) ?
O1 C1 N1 . . 121.7(2) ?
O1 C1 C4 . . 121.0(2) ?
N1 C1 C4 . . 117.0(2) ?
O2 C2 N1 . . 122.6(2) ?
O2 C2 N2 . . 121.4(3) ?
N1 C2 N2 . . 116.0(2) ?
O3 C3 N2 . . 121.9(3) ?
O3 C3 C4 . . 120.2(2) ?
N2 C3 C4 . . 117.6(2) ?
O7 C4 C1 . . 104.5(2) ?
O7 C4 C3 . . 103.8(2) ?
O7 C4 C5 . . 112.6(2) ?
C1 C4 C3 . . 113.3(2) y
C1 C4 C5 . . 111.1(2) ?
C3 C4 C5 . . 111.1(2) ?
C4 C5 C6 . . 122.8(2) ?
C4 C5 C8 . . 116.4(2) ?
C6 C5 C8 . . 120.7(2) y
Cs C6 O4 7_665 . 69.61(15) ?
Cs C6 N3 7_665 . 100.12(17) ?
Cs C6 C5 7_665 . 100.81(16) ?
O4 C6 N3 . . 117.9(2) ?
O4 C6 C5 . . 125.5(3) ?
N3 C6 C5 . . 116.6(2) ?
Cs C7 O5 8_566 . 45.79(14) ?
Cs C7 N3 8_566 . 99.07(17) ?
Cs C7 N4 8_566 . 127.34(17) ?
O5 C7 N3 . . 123.4(3) ?
O5 C7 N4 . . 122.4(3) ?
N3 C7 N4 . . 114.1(2) ?
Cs C8 O6 . . 77.80(15) ?
Cs C8 N4 . . 83.44(15) ?
Cs C8 C5 . . 108.39(16) ?
O6 C8 N4 . . 118.7(2) ?
O6 C8 C5 . . 124.2(2) ?
N4 C8 C5 . . 117.1(2) ?

loop_
_geom_bond_atom_site_label_1
_geom_bond_atom_site_label_2
_geom_bond_site_symmetry_2
_geom_bond_distance
_geom_bond_publ_flag
Cs O1 . 3.352(2) y
Cs O2 3 3.2119(19) y
Cs O3 7_565 3.1808(19) y
Cs O4 2_455 3.1361(19) y
Cs O4 7_565 3.469(2) y
Cs O5 8_556 2.981(2) y
Cs O5 1_545 3.320(2) y
Cs O6 . 3.531(2) y
Cs O7 7 3.040(2) y
Cs N4 . 3.687(2) n
Cs C6 7_565 3.701(3) ?
Cs C8 . 3.576(3) ?
O1 C1 . 1.214(3) ?
O2 Cs 3 3.2119(19) ?
O2 C2 . 1.212(3) ?
O3 Cs 7_665 3.1808(19) ?
O3 C3 . 1.222(3) ?
O4 Cs 2 3.1361(19) ?
O4 Cs 7_665 3.469(2) ?
O4 C6 . 1.267(3) y
O5 Cs 8_566 2.981(2) ?
O5 Cs 1_565 3.320(2) ?
O5 C7 . 1.227(3) ?
O6 C8 . 1.253(3) y
O7 Cs 7_655 3.040(2) ?
O7 H7 . 0.93(3) ?
O7 C4 . 1.439(3) y
O8 H8 . 0.72(3) ?
N1 H1N . 0.74(3) ?
N1 C1 . 1.364(4) ?
N1 C2 . 1.380(4) ?
N2 H2N . 0.73(3) ?
N2 C2 . 1.379(4) ?
N2 C3 . 1.354(4) ?
N3 H3N . 0.75(3) ?
N3 C6 . 1.382(4) ?
N3 C7 . 1.365(4) ?
N4 H4N . 0.82(3) ?
N4 C7 . 1.365(4) ?
N4 C8 . 1.392(3) ?
C1 Cs 7_655 3.809(3) ?
C1 C4 . 1.542(4) y
C3 C4 . 1.530(4) y
C4 C5 . 1.502(4) y
C5 C6 . 1.395(4) y
C5 C8 . 1.399(4) y
C6 Cs 7_665 3.701(3) ?
C7 Cs 8_566 3.704(3) ?

loop_
_geom_hbond_atom_site_label_D
_geom_hbond_atom_site_label_H
_geom_hbond_atom_site_label_A
_geom_hbond_site_symmetry_A
_geom_hbond_distance_DH
_geom_hbond_distance_HA
_geom_hbond_distance_DA
_geom_hbond_angle_DHA
_geom_hbond_publ_flag
O7 H7 O4 . 0.93(3) 1.65(3) 2.563(3) 164(3) y
O8 H8 O6 . 0.72(3) 2.08(3) 2.780(3) 163(4) y
N1 H1N O8 1_545 0.74(3) 2.16(3) 2.865(3) 161(3) y
N2 H2N O3 5_665 0.73(3) 2.09(3) 2.816(3) 174(3) y
N3 H3N O1 8_566 0.75(3) 2.57(3) 3.151(3) 136(3) y
N4 H4N O7 7_565 0.82(3) 2.29(3) 3.005(3) 147(3) y

loop_
_geom_torsion_atom_site_label_1
_geom_torsion_atom_site_label_2
_geom_torsion_atom_site_label_3
_geom_torsion_atom_site_label_4
_geom_torsion_site_symmetry_1
_geom_torsion_site_symmetry_4
_geom_torsion
O2 Cs O1 C1 3 . 57.6(2)
O3 Cs O1 C1 7_565 . 11.1(2)
O4 Cs O1 C1 2_455 . -165.9(2)
O4 Cs O1 C1 7_565 . -76.2(2)
O5 Cs O1 C1 8_556 . -109.5(2)
O5 Cs O1 C1 1_545 . 176.9(2)
O6 Cs O1 C1 . . -11.07(19)
O7 Cs O1 C1 7 . 127.3(2)
N4 Cs O1 C1 . . -45.7(2)
C6 Cs O1 C1 7_565 . -62.5(3)
C8 Cs O1 C1 . . -35.3(2)
O1 Cs O6 C8 . . -80.13(16)
O2 Cs O6 C8 3 . -155.75(17)
O3 Cs O6 C8 7_565 . 123.30(16)
O4 Cs O6 C8 2_455 . 17.9(2)
O4 Cs O6 C8 7_565 . 60.25(16)
O5 Cs O6 C8 8_556 . -4.60(16)
O5 Cs O6 C8 1_545 . -72.49(16)
O7 Cs O6 C8 7 . -142.36(15)
N4 Cs O6 C8 . . 32.43(15)
C6 Cs O6 C8 7_565 . 79.42(16)
O1 Cs N4 C7 . . -98.52(18)
O1 Cs N4 C8 . . 23.66(14)
O2 Cs N4 C7 3 . -158.92(18)
O2 Cs N4 C8 3 . -36.74(15)
O3 Cs N4 C7 7_565 . 137.74(19)
O3 Cs N4 C8 7_565 . -100.09(15)
O4 Cs N4 C7 2_455 . 22.0(2)
O4 Cs N4 C7 7_565 . 58.62(18)
O4 Cs N4 C8 2_455 . 144.13(14)
O4 Cs N4 C8 7_565 . -179.20(16)
O5 Cs N4 C7 8_556 . -14.84(17)
O5 Cs N4 C7 1_545 . -56.32(19)
O5 Cs N4 C8 8_556 . 107.33(16)
O5 Cs N4 C8 1_545 . 65.85(16)
O6 Cs N4 C7 . . -151.9(2)
O6 Cs N4 C8 . . -29.71(13)
O7 Cs N4 C7 7 . -133.3(2)
O7 Cs N4 C8 7 . -11.2(3)
C6 Cs N4 C7 7_565 . 74.16(18)
C6 Cs N4 C8 7_565 . -163.67(16)
C8 Cs N4 C7 . . -122.2(3)
Cs O1 C1 Cs . 7_655 171.96(11)
Cs O1 C1 N1 . . -101.5(3)
Cs O1 C1 C4 . . 84.8(3)
C2 N1 C1 Cs . 7_655 -97.9(3)
C2 N1 C1 O1 . . 176.0(3)
C2 N1 C1 C4 . . -10.1(4)
Cs O2 C2 N1 3 . 160.72(18)
Cs O2 C2 N2 3 . -19.5(4)
C3 N2 C2 O2 . . -178.8(3)
C3 N2 C2 N1 . . 1.0(4)
C1 N1 C2 O2 . . 180.0(3)
C1 N1 C2 N2 . . 0.2(4)
Cs O3 C3 N2 7_665 . -151.2(2)
Cs O3 C3 C4 7_665 . 22.9(4)
C2 N2 C3 O3 . . -177.6(3)
C2 N2 C3 C4 . . 8.1(4)
Cs O7 C4 C1 7_655 . 11.7(3)
Cs O7 C4 C3 7_655 . -107.34(19)
Cs O7 C4 C5 7_655 . 132.43(18)
O3 C3 C4 O7 . . -78.2(3)
O3 C3 C4 C1 . . 169.0(2)
O3 C3 C4 C5 . . 43.0(3)
N2 C3 C4 O7 . . 96.1(3)
N2 C3 C4 C1 . . -16.7(3)
N2 C3 C4 C5 . . -142.7(2)
Cs C1 C4 O7 7_655 . -7.38(16)
Cs C1 C4 C3 7_655 . 105.00(19)
Cs C1 C4 C5 7_655 . -129.05(18)
O1 C1 C4 O7 . . 79.1(3)
O1 C1 C4 C3 . . -168.5(2)
O1 C1 C4 C5 . . -42.5(3)
N1 C1 C4 O7 . . -94.8(3)
N1 C1 C4 C3 . . 17.5(3)
N1 C1 C4 C5 . . 143.5(2)
O7 C4 C5 C6 . . 6.5(4)
O7 C4 C5 C8 . . -176.8(2)
C1 C4 C5 C6 . . 123.4(3)
C1 C4 C5 C8 . . -59.9(3)
C3 C4 C5 C6 . . -109.4(3)
C3 C4 C5 C8 . . 67.3(3)
Cs O4 C6 Cs 2 7_665 141.6(4)
Cs O4 C6 N3 2 . 50.7(5)
Cs O4 C6 N3 7_665 . -90.9(2)
Cs O4 C6 C5 2 . -129.5(3)
Cs O4 C6 C5 7_665 . 88.9(3)
C7 N3 C6 Cs . 7_665 106.3(3)
C7 N3 C6 O4 . . 178.5(3)
C7 N3 C6 C5 . . -1.3(4)
C4 C5 C6 Cs . 7_665 71.6(3)
C4 C5 C6 O4 . . -1.0(4)
C4 C5 C6 N3 . . 178.8(2)
C8 C5 C6 Cs . 7_665 -105.0(2)
C8 C5 C6 O4 . . -177.5(3)
C8 C5 C6 N3 . . 2.2(4)
Cs O5 C7 Cs 1_565 8_566 -157.5(2)
Cs O5 C7 N3 8_566 . -67.8(3)
Cs O5 C7 N3 1_565 . 134.8(2)
Cs O5 C7 N4 8_566 . 112.6(2)
Cs O5 C7 N4 1_565 . -44.9(3)
C6 N3 C7 Cs . 8_566 137.9(2)
C6 N3 C7 O5 . . -179.9(3)
C6 N3 C7 N4 . . -0.2(4)
Cs N4 C7 Cs . 8_566 -36.4(2)
Cs N4 C7 O5 . . -92.7(3)
Cs N4 C7 N3 . . 87.6(2)
C8 N4 C7 Cs . 8_566 -123.1(2)
C8 N4 C7 O5 . . -179.4(3)
C8 N4 C7 N3 . . 0.9(4)
Cs O6 C8 N4 . . -75.4(2)
Cs O6 C8 C5 . . 104.1(3)
Cs N4 C8 O6 . . 72.2(2)
Cs N4 C8 C5 . . -107.3(2)
C7 N4 C8 Cs . . 107.3(2)
C7 N4 C8 O6 . . 179.5(2)
C7 N4 C8 C5 . . 0.0(4)
C4 C5 C8 Cs . . 89.6(2)
C4 C5 C8 O6 . . 2.1(4)
C4 C5 C8 N4 . . -178.4(2)
C6 C5 C8 Cs . . -93.6(2)
C6 C5 C8 O6 . . 178.9(3)
C6 C5 C8 N4 . . -1.6(4)
O1 Cs C8 O6 . . 86.57(16)
O1 Cs C8 N4 . . -152.10(17)
O1 Cs C8 C5 . . -35.73(16)
O2 Cs C8 O6 3 . 21.09(15)
O2 Cs C8 N4 3 . 142.42(15)
O2 Cs C8 C5 3 . -101.21(18)
O3 Cs C8 O6 7_565 . -49.46(15)
O3 Cs C8 N4 7_565 . 71.87(15)
O3 Cs C8 C5 7_565 . -171.76(19)
O4 Cs C8 O6 2_455 . -170.23(13)
O4 Cs C8 O6 7_565 . -120.60(15)
O4 Cs C8 N4 2_455 . -48.90(18)
O4 Cs C8 N4 7_565 . 0.73(15)
O4 Cs C8 C5 2_455 . 67.5(2)
O4 Cs C8 C5 7_565 . 117.10(17)
O5 Cs C8 O6 8_556 . 175.12(17)
O5 Cs C8 O6 1_545 . 115.59(15)
O5 Cs C8 N4 8_556 . -63.55(15)
O5 Cs C8 N4 1_545 . -123.09(14)
O5 Cs C8 C5 8_556 . 52.82(17)
O5 Cs C8 C5 1_545 . -6.71(19)
O6 Cs C8 N4 . . 121.3(2)
O6 Cs C8 C5 . . -122.3(3)
O7 Cs C8 O6 7 . 54.5(2)
O7 Cs C8 N4 7 . 175.78(13)
O7 Cs C8 C5 7 . -67.8(2)
N4 Cs C8 O6 . . -121.3(2)
N4 Cs C8 C5 . . 116.4(2)
C6 Cs C8 O6 7_565 . -105.03(15)
C6 Cs C8 N4 7_565 . 16.30(16)
C6 Cs C8 C5 7_565 . 132.67(17)
